data_4309209
loop_
_publ_author_name
'Rochelle L. White-Morris'
'Marilyn M. Olmstead'
'Saeed Attar'
'Alan L. Balch'

_publ_section_title
;
Intermolecular Interactions in Polymorphs of Trinuclear Gold(I)
Complexes: Insight into the Solvoluminescence of AuI3(MeNCOMe)3
;
_journal_name_full 'Inorganic Chemistry'
_journal_page_first 5021
_journal_page_last 5029
_journal_paper_doi 10.1021/ic050381n
_journal_volume 44
_journal_year 2005
_chemical_formula_sum 'C9 H18 Au3 N3 O3'
_chemical_formula_weight 807.16
_chemical_name_common Au3(MeN=COMe)3
_chemical_name_systematic
; 
 ? 
;
_space_group_IT_number 15
_symmetry_cell_setting monoclinic
_symmetry_space_group_name_Hall '-C 2yc'
_symmetry_space_group_name_H-M 'C 1 2/c 1'
_atom_sites_solution_primary direct
_atom_sites_solution_secondary difmap
_audit_creation_method SHELXL-97
_cell_angle_alpha 90.00
_cell_angle_beta 111.832(13)
_cell_angle_gamma 90.00
_cell_formula_units_Z 36
_cell_length_a 33.573(11)
_cell_length_b 19.384(8)
_cell_length_c 21.631(8)
_cell_measurement_reflns_used 950
_cell_measurement_temperature 90(2)
_cell_measurement_theta_max 20.0
_cell_measurement_theta_min 2.2
_cell_volume 13067(8)
_computing_cell_refinement SMART
_computing_data_collection 'SMART 5.054 (Bruker, 2002)'
_computing_data_reduction 'SAINT 6.36 (Bruker, 2002)'
_computing_molecular_graphics 'SHELXTL 5.1, XP (Sheldrick, 1994)'
_computing_publication_material SHELXL-97
_computing_structure_refinement 'SHELXL-97 (Sheldrick, 1997)'
_computing_structure_solution 'SHELXS-97 (Sheldrick, 1990)'
_diffrn_ambient_temperature 90(2)
_diffrn_measured_fraction_theta_full 1.000
_diffrn_measured_fraction_theta_max 1.000
_diffrn_measurement_device_type 'Bruker SMART 1000'
_diffrn_measurement_method \w
_diffrn_radiation_monochromator graphite
_diffrn_radiation_source 'normal-focus sealed tube'
_diffrn_radiation_type MoK\a
_diffrn_radiation_wavelength 0.71073
_diffrn_reflns_av_R_equivalents 0.122
_diffrn_reflns_av_sigmaI/netI 0.0876
_diffrn_reflns_limit_h_max 40
_diffrn_reflns_limit_h_min -43
_diffrn_reflns_limit_k_max 25
_diffrn_reflns_limit_k_min -25
_diffrn_reflns_limit_l_max 28
_diffrn_reflns_limit_l_min -28
_diffrn_reflns_number 73389
_diffrn_reflns_theta_full 27.48
_diffrn_reflns_theta_max 27.48
_diffrn_reflns_theta_min 1.31
_exptl_absorpt_coefficient_mu 30.232
_exptl_absorpt_correction_type multi-scan
_exptl_absorpt_process_details 'SADABS (Sheldrick, 2002)'
_exptl_crystal_colour colorless
_exptl_crystal_density_diffrn 3.528
_exptl_crystal_density_method 'not measured'
_exptl_crystal_description block
_exptl_crystal_F_000 12096
_exptl_crystal_size_max 0.10
_exptl_crystal_size_mid 0.12
_exptl_crystal_size_min 0.12
_refine_diff_density_max 18.854
_refine_diff_density_min -10.751
_refine_diff_density_rms 1.132
_refine_ls_extinction_method none
_refine_ls_goodness_of_fit_ref 2.142
_refine_ls_matrix_type full
_refine_ls_number_parameters 284
_refine_ls_number_reflns 14980
_refine_ls_number_restraints 0
_refine_ls_restrained_S_all 2.142
_refine_ls_R_factor_all 0.2152
_refine_ls_R_factor_gt 0.1451
_refine_ls_shift/su_max 4.477
_refine_ls_shift/su_mean 0.066
_refine_ls_structure_factor_coef Fsqd
_refine_ls_weighting_details 'calc w=1/[\s^2^(Fo^2^)+(0.1000P)^2^] where P=(Fo^2^+2Fc^2^)/3'
_refine_ls_weighting_scheme calc
_refine_ls_wR_factor_gt 0.3770
_refine_ls_wR_factor_ref 0.4000
_reflns_number_gt 8692
_reflns_number_total 14980
_reflns_threshold_expression I>2\s(I)
_cod_data_source_file ic050381nsi20050314_051935_2.cif
_cod_data_source_block mn1448
_cod_original_sg_symbol_H-M 'C 2/c'
_cod_database_code 4309209

loop_
_symmetry_equiv_pos_as_xyz
'x, y, z'
'-x, y, -z+1/2'
'x+1/2, y+1/2, z'
'-x+1/2, y+1/2, -z+1/2'
'-x, -y, -z'
'x, -y, z-1/2'
'-x+1/2, -y+1/2, -z'
'x+1/2, -y+1/2, z-1/2'

loop_
_atom_site_label
_atom_site_type_symbol
_atom_site_fract_x
_atom_site_fract_y
_atom_site_fract_z
_atom_site_U_iso_or_equiv
_atom_site_adp_type
_atom_site_occupancy
_atom_site_symmetry_multiplicity
_atom_site_calc_flag
_atom_site_refinement_flags
_atom_site_disorder_assembly
_atom_site_disorder_group
Au1 Au 0.60033(5) 1.02761(9) 0.08917(8) 0.0082(4) Uani 1 1 d . . .
Au2 Au 0.59867(7) 0.85629(11) 0.08622(9) 0.0220(5) Uani 1 1 d . . .
Au3 Au 0.68464(6) 0.94045(10) 0.08551(9) 0.0151(4) Uani 1 1 d . . .
Au4 Au 0.63975(8) 1.02739(11) 0.25166(10) 0.0263(5) Uani 1 1 d . . .
Au5 Au 0.63689(5) 0.85587(9) 0.24869(8) 0.0068(4) Uiso 1 1 d . . .
Au6 Au 0.72384(6) 0.93938(10) 0.25058(9) 0.0157(4) Uani 1 1 d . . .
Au7 Au 0.67787(5) 1.02723(9) 0.41563(8) 0.0094(4) Uani 1 1 d . . .
Au8 Au 0.67596(7) 0.85617(11) 0.41137(9) 0.0195(5) Uani 1 1 d . . .
Au9 Au 0.76287(6) 0.93936(10) 0.41430(9) 0.0148(4) Uani 1 1 d . . .
Au10 Au 0.96125(8) 0.84350(11) 0.08770(11) 0.0149(5) Uani 0.869(3) 1 d P A 1
Au11 Au 1.00933(11) 0.98965(17) 0.08401(12) 0.0454(10) Uani 0.869(3) 1 d P . 1
Au12 Au 0.91259(10) 0.99107(18) 0.08864(12) 0.0421(9) Uani 0.869(3) 1 d P A 1
Au13 Au 1.0000 0.8418(2) 0.2500 0.069(2) Uani 0.869(3) 2 d SP . 1
Au14 Au 0.95096(7) 0.99040(11) 0.25066(11) 0.0147(5) Uiso 0.869(3) 1 d P . 1
C71 C 0.9140(16) 0.925(3) 0.247(2) 0.007(10) Uiso 0.869(3) 1 d P A 1
C72 C 1.0149(14) 0.838(2) 0.082(2) 0.001(9) Uiso 0.869(3) 1 d P A 1
C73 C 0.8775(15) 0.897(2) 0.090(2) 0.005(10) Uiso 0.869(3) 1 d P A 1
C74 C 1.0423(19) 0.888(3) 0.084(3) 0.020(13) Uiso 0.869(3) 1 d P A 1
C75 C 0.9051(15) 0.842(2) 0.086(2) 0.004(9) Uiso 0.869(3) 1 d P A 1
C77 C 1.085(2) 0.906(4) 0.089(4) 0.038(18) Uiso 0.869(3) 1 d P A 1
C78 C 0.986(4) 1.109(6) 0.261(6) 0.09(4) Uiso 0.869(3) 1 d P . 1
C79 C 0.919(2) 0.769(3) 0.246(3) 0.024(14) Uiso 0.869(3) 1 d P A 1
Au15 Au 1.0106(4) 0.8898(6) 0.0866(6) 0.006(3) Uiso 0.131(3) 1 d P . 2
Au16 Au 0.9146(4) 0.8958(6) 0.0873(6) 0.003(3) Uiso 0.131(3) 1 d P A 2
Au17 Au 0.9698(10) 1.0712(16) 0.0875(16) 0.073(8) Uiso 0.131(3) 1 d P A 2
Au18 Au 0.9425(11) 0.9002(17) 0.2448(17) 0.085(9) Uiso 0.131(3) 1 d P . 2
Au19 Au 1.0000 1.0369(6) 0.2500 0.021(3) Uiso 0.262(6) 2 d SP . 2
C12 C 0.7280(13) 1.034(2) 0.252(2) 0.006(8) Uiso 1 1 d . . .
N5 N 0.5847(10) 0.9085(17) 0.2478(16) 0.000(6) Uiso 1 1 d . . .
C14 C 0.7659(12) 1.0742(19) 0.2523(19) 0.000(7) Uiso 1 1 d . . .
N1 N 0.5456(10) 0.9760(16) 0.0844(16) 0.000(6) Uiso 1 1 d . . .
C19 C 0.6822(14) 0.845(2) 0.082(2) 0.010(9) Uiso 1 1 d . . .
C21 C 0.5548(12) 1.018(2) 0.2521(19) 0.000(7) Uiso 1 1 d . . .
C39 C 0.7302(12) 1.0723(19) 0.4181(19) 0.000(8) Uiso 1 1 d . . .
C23 C 0.7969(14) 1.084(2) 0.417(2) 0.007(9) Uiso 1 1 d . . .
C24 C 0.6526(12) 1.079(2) 0.0886(19) 0.000(8) Uiso 1 1 d . . .
N7 N 0.6279(10) 0.9757(17) 0.4170(16) 0.000(6) Uiso 1 1 d . . .
C27 C 0.6589(12) 1.151(2) 0.0839(19) 0.000(7) Uiso 1 1 d . . .
N6 N 0.7188(12) 0.8335(18) 0.2506(18) 0.009(8) Uiso 1 1 d . . .
O5 O 0.6898(8) 0.7282(14) 0.2472(13) 0.000(5) Uiso 1 1 d . . .
C30 C 0.7399(12) 1.151(2) 0.4172(19) 0.000(7) Uiso 1 1 d . . .
C31 C 0.5429(16) 0.877(3) 0.248(3) 0.019(11) Uiso 1 1 d . . .
C32 C 0.546(3) 0.908(4) 0.089(4) 0.06(2) Uiso 1 1 d . . .
C33 C 0.766(2) 0.839(4) 0.418(4) 0.048(18) Uiso 1 1 d . . .
C34 C 0.7190(15) 0.800(2) 0.083(2) 0.013(10) Uiso 1 1 d . . .
C35 C 0.5106(12) 0.879(2) 0.0793(19) 0.000(7) Uiso 1 1 d . . .
C36 C 0.7153(12) 1.088(2) 0.0811(19) 0.000(7) Uiso 1 1 d . . .
N3 N 0.6783(17) 1.054(3) 0.086(3) 0.038(13) Uiso 1 1 d . . .
N9 N 0.7621(17) 1.046(3) 0.417(3) 0.035(13) Uiso 1 1 d . . .
C41 C 0.7973(13) 0.797(2) 0.417(2) 0.003(8) Uiso 1 1 d . . .
O1 O 0.5854(11) 1.0095(17) 0.4173(17) 0.017(7) Uiso 1 1 d . . .
C43 C 0.509(2) 1.000(3) 0.086(3) 0.040(16) Uiso 1 1 d . . .
C44 C 0.7589(19) 0.785(3) 0.250(3) 0.031(14) Uiso 1 1 d . . .
C50 C 0.649(3) 0.693(5) 0.245(5) 0.09(3) Uiso 1 1 d . . .
N4 N 0.6881(19) 1.088(3) 0.254(3) 0.052(16) Uiso 1 1 d . . .
C1 C 0.6877(12) 0.801(2) 0.2480(19) 0.000(7) Uiso 1 1 d . . .
C2 C 0.5932(13) 1.097(2) 0.415(2) 0.004(8) Uiso 1 1 d . . .

loop_
_atom_site_aniso_label
_atom_site_aniso_U_11
_atom_site_aniso_U_22
_atom_site_aniso_U_33
_atom_site_aniso_U_23
_atom_site_aniso_U_13
_atom_site_aniso_U_12
Au1 0.0051(8) 0.0109(9) 0.0060(8) -0.0007(6) -0.0007(7) -0.0058(6)
Au2 0.0347(13) 0.0224(11) 0.0019(9) -0.0004(7) -0.0013(9) -0.0068(9)
Au3 0.0166(10) 0.0193(10) 0.0057(8) 0.0007(7) -0.0002(7) 0.0091(8)
Au4 0.0424(14) 0.0265(12) 0.0037(9) 0.0007(8) 0.0013(9) 0.0117(10)
Au6 0.0168(10) 0.0226(11) 0.0043(8) 0.0006(7) -0.0001(7) -0.0152(8)
Au7 0.0066(8) 0.0142(10) 0.0056(8) -0.0001(7) 0.0003(7) -0.0033(7)
Au8 0.0266(12) 0.0211(11) 0.0039(9) 0.0002(7) -0.0024(8) -0.0030(8)
Au9 0.0149(9) 0.0199(10) 0.0066(9) -0.0006(7) 0.0004(7) 0.0110(8)
Au10 0.0283(13) 0.0095(11) 0.0063(10) -0.0008(8) 0.0057(9) -0.0013(9)
Au11 0.057(2) 0.065(2) 0.0015(11) 0.0028(12) -0.0048(12) -0.0464(17)
Au12 0.0454(18) 0.070(2) 0.0038(11) 0.0014(12) 0.0012(12) 0.0407(16)
Au13 0.139(6) 0.036(3) 0.0048(18) 0.000 -0.005(3) 0.000

loop_
_atom_type_symbol
_atom_type_description
_atom_type_scat_dispersion_real
_atom_type_scat_dispersion_imag
_atom_type_scat_source
C C 0.0033 0.0016 'International Tables Vol C Tables 4.2.6.8 and 6.1.1.4'
H H 0.0000 0.0000 'International Tables Vol C Tables 4.2.6.8 and 6.1.1.4'
N N 0.0061 0.0033 'International Tables Vol C Tables 4.2.6.8 and 6.1.1.4'
O O 0.0106 0.0060 'International Tables Vol C Tables 4.2.6.8 and 6.1.1.4'
Au Au -2.0133 8.8022 'International Tables Vol C Tables 4.2.6.8 and 6.1.1.4'

loop_
_geom_angle_atom_site_label_1
_geom_angle_atom_site_label_2
_geom_angle_atom_site_label_3
_geom_angle
_geom_angle_site_symmetry_1
_geom_angle_site_symmetry_3
_geom_angle_publ_flag
C24 Au1 N1 176.9(14) . . ?
C24 Au1 Au4 90.1(11) . . ?
N1 Au1 Au4 92.9(9) . . ?
C24 Au1 Au3 60.3(11) . . ?
N1 Au1 Au3 120.3(9) . . ?
Au4 Au1 Au3 90.98(7) . . ?
C24 Au1 Au2 120.3(11) . . ?
N1 Au1 Au2 60.4(9) . . ?
Au4 Au1 Au2 90.95(7) . . ?
Au3 Au1 Au2 59.97(6) . . ?
C32 Au2 Au5 88(2) . . ?
C32 Au2 Au1 61(2) . . ?
Au5 Au2 Au1 89.12(6) . . ?
C32 Au2 Au3 121(2) . . ?
Au5 Au2 Au3 90.67(7) . . ?
Au1 Au2 Au3 60.03(6) . . ?
C19 Au3 N3 172(2) . . ?
C19 Au3 Au6 92.0(14) . . ?
N3 Au3 Au6 89.9(14) . . ?
C19 Au3 Au1 119.0(14) . . ?
N3 Au3 Au1 53.8(14) . . ?
Au6 Au3 Au1 88.74(7) . . ?
C19 Au3 Au2 59.0(14) . . ?
N3 Au3 Au2 113.8(14) . . ?
Au6 Au3 Au2 89.39(7) . . ?
Au1 Au3 Au2 60.00(6) . . ?
N4 Au4 Au1 91.5(17) . . ?
N4 Au4 Au7 89.3(17) . . ?
Au1 Au4 Au7 179.04(10) . . ?
N4 Au4 Au6 67.5(17) . . ?
Au1 Au4 Au6 89.91(7) . . ?
Au7 Au4 Au6 90.93(7) . . ?
N4 Au4 Au5 127.7(18) . . ?
Au1 Au4 Au5 89.04(7) . . ?
Au7 Au4 Au5 90.96(7) . . ?
Au6 Au4 Au5 60.17(6) . . ?
C1 Au5 N5 178.2(15) . . ?
C1 Au5 Au2 89.3(11) . . ?
N5 Au5 Au2 89.8(9) . . ?
C1 Au5 Au8 90.4(11) . . ?
N5 Au5 Au8 90.5(9) . . ?
Au2 Au5 Au8 179.48(9) . . ?
C1 Au5 Au6 61.1(11) . . ?
N5 Au5 Au6 120.6(9) . . ?
Au2 Au5 Au6 90.23(7) . . ?
Au8 Au5 Au6 89.25(7) . . ?
C1 Au5 Au4 120.7(11) . . ?
N5 Au5 Au4 61.0(9) . . ?
Au2 Au5 Au4 90.88(7) . . ?
Au8 Au5 Au4 88.87(7) . . ?
Au6 Au5 Au4 59.62(7) . . ?
C12 Au6 N6 178.8(16) . . ?
C12 Au6 Au9 89.0(13) . . ?
N6 Au6 Au9 90.0(10) . . ?
C12 Au6 Au4 62.9(13) . . ?
N6 Au6 Au4 116.4(10) . . ?
Au9 Au6 Au4 89.53(7) . . ?
C12 Au6 Au3 90.6(13) . . ?
N6 Au6 Au3 90.4(10) . . ?
Au9 Au6 Au3 179.63(9) . . ?
Au4 Au6 Au3 90.37(7) . . ?
C12 Au6 Au5 123.1(13) . . ?
N6 Au6 Au5 56.2(10) . . ?
Au9 Au6 Au5 90.56(7) . . ?
Au4 Au6 Au5 60.21(7) . . ?
Au3 Au6 Au5 89.70(7) . . ?
C39 Au7 N7 175.5(15) . . ?
C39 Au7 Au4 90.8(11) . . ?
N7 Au7 Au4 91.4(9) . . ?
C39 Au7 Au8 117.2(11) . . ?
N7 Au7 Au8 58.9(9) . . ?
Au4 Au7 Au8 88.58(7) . . ?
C39 Au7 Au9 57.5(11) . . ?
N7 Au7 Au9 118.7(9) . . ?
Au4 Au7 Au9 88.99(7) . . ?
Au8 Au7 Au9 59.78(6) . . ?
Au5 Au8 Au9 91.11(7) . . ?
Au5 Au8 Au7 91.58(7) . . ?
Au9 Au8 Au7 60.35(6) . . ?
C33 Au9 N9 176(3) . . ?
C33 Au9 Au6 92(2) . . ?
N9 Au9 Au6 91.7(14) . . ?
C33 Au9 Au8 63(2) . . ?
N9 Au9 Au8 117.8(14) . . ?
Au6 Au9 Au8 89.08(7) . . ?
C33 Au9 Au7 123(2) . . ?
N9 Au9 Au7 57.9(14) . . ?
Au6 Au9 Au7 90.55(7) . . ?
Au8 Au9 Au7 59.87(6) . . ?
C72 Au10 C75 174(2) . . ?
C72 Au10 Au13 93.5(14) . . ?
C75 Au10 Au13 91.3(14) . . ?
C72 Au10 Au11 63.4(14) . . ?
C75 Au10 Au11 120.8(14) . . ?
Au13 Au10 Au11 91.85(10) . . ?
C72 Au10 Au12 123.3(14) . . ?
C75 Au10 Au12 60.9(14) . . ?
Au13 Au10 Au12 90.14(10) . . ?
Au11 Au10 Au12 59.99(10) . . ?
C74 Au11 Au10 59.4(15) . . ?
C74 Au11 Au12 119.8(15) . . ?
Au10 Au11 Au12 60.33(9) . . ?
C74 Au11 Au14 90.4(15) . 2_755 ?
Au10 Au11 Au14 88.95(8) . 2_755 ?
Au12 Au11 Au14 88.43(9) . 2_755 ?
C73 Au12 Au14 89.0(13) . . ?
C73 Au12 Au11 122.5(12) . . ?
Au14 Au12 Au11 91.89(9) . . ?
C73 Au12 Au10 62.8(12) . . ?
Au14 Au12 Au10 90.26(8) . . ?
Au11 Au12 Au10 59.68(8) . . ?
Au10 Au13 Au10 178.82(19) . 2_755 ?
Au10 Au13 Au14 89.22(9) . 2_755 ?
Au10 Au13 Au14 89.76(9) 2_755 2_755 ?
Au10 Au13 Au14 89.76(9) . . ?
Au10 Au13 Au14 89.22(9) 2_755 . ?
Au14 Au13 Au14 59.65(11) 2_755 . ?
C71 Au14 C78 162(3) . . ?
C71 Au14 Au12 87.8(16) . . ?
C78 Au14 Au12 94(3) . . ?
C71 Au14 Au14 133.7(16) . 2_755 ?
C78 Au14 Au14 65(2) . 2_755 ?
Au12 Au14 Au14 89.27(10) . 2_755 ?
C71 Au14 Au11 92.4(16) . 2_755 ?
C78 Au14 Au11 85(3) . 2_755 ?
Au12 Au14 Au11 179.67(11) . 2_755 ?
Au14 Au14 Au11 90.40(11) 2_755 2_755 ?
C71 Au14 Au13 73.6(16) . . ?
C78 Au14 Au13 125(2) . . ?
Au12 Au14 Au13 89.83(7) . . ?
Au14 Au14 Au13 60.17(6) 2_755 . ?
Au11 Au14 Au13 89.98(7) 2_755 . ?
C74 C72 Au10 130(4) . . ?
C75 C73 Au12 105(3) . . ?
C72 C74 C77 147(6) . . ?
C72 C74 Au11 107(4) . . ?
C77 C74 Au11 105(4) . . ?
C73 C75 Au10 131(4) . . ?
C78 C78 Au14 111(4) 2_755 . ?
Au16 Au15 Au18 93.3(7) . 2_755 ?
Au18 Au16 Au15 96.3(7) . . ?
Au16 Au18 Au19 89.6(9) . . ?
Au16 Au18 Au15 169.2(12) . 2_755 ?
Au19 Au18 Au15 88.8(9) . 2_755 ?
Au18 Au19 Au18 71.0(12) . 2_755 ?
Au18 Au19 Au17 100.5(8) . . ?
Au18 Au19 Au17 98.1(8) 2_755 . ?
Au18 Au19 Au17 98.1(8) . 2_755 ?
Au18 Au19 Au17 100.5(8) 2_755 2_755 ?
Au17 Au19 Au17 157.1(11) . 2_755 ?
C14 C12 N4 110(4) . . ?
C14 C12 Au6 126(3) . . ?
N4 C12 Au6 124(3) . . ?
C31 N5 Au5 126(3) . . ?
C32 N1 C43 109(5) . . ?
C32 N1 Au1 119(4) . . ?
C43 N1 Au1 131(4) . . ?
C34 C19 Au3 124(3) . . ?
N9 C39 C30 103(4) . . ?
N9 C39 Au7 128(4) . . ?
C30 C39 Au7 129(3) . . ?
N3 C24 C27 109(5) . . ?
N3 C24 Au1 121(4) . . ?
C27 C24 Au1 130(3) . . ?
O1 N7 Au7 125(2) . . ?
C1 N6 C44 113(4) . . ?
C1 N6 Au6 126(3) . . ?
C44 N6 Au6 120(3) . . ?
C1 O5 C50 114(4) . . ?
N1 C32 C35 117(6) . . ?
N1 C32 Au2 119(5) . . ?
C35 C32 Au2 123(5) . . ?
C41 C33 Au9 129(5) . . ?
C24 N3 C36 124(5) . . ?
C24 N3 Au3 125(5) . . ?
C36 N3 Au3 111(3) . . ?
C39 N9 C23 123(5) . . ?
C39 N9 Au9 117(4) . . ?
C23 N9 Au9 121(4) . . ?
N7 O1 C2 105(2) . . ?
C12 N4 Au4 105(3) . . ?
N6 C1 O5 118(4) . . ?
N6 C1 Au5 116(3) . . ?
O5 C1 Au5 125(3) . . ?

loop_
_geom_bond_atom_site_label_1
_geom_bond_atom_site_label_2
_geom_bond_distance
_geom_bond_site_symmetry_2
_geom_bond_publ_flag
Au1 C24 2.03(4) . ?
Au1 N1 2.06(3) . ?
Au1 Au4 3.263(3) . ?
Au1 Au3 3.323(3) . ?
Au1 Au2 3.322(3) . ?
Au2 C32 2.05(8) . ?
Au2 Au5 3.262(3) . ?
Au2 Au3 3.321(3) . ?
Au3 C19 1.84(5) . ?
Au3 N3 2.22(5) . ?
Au3 Au6 3.315(3) . ?
Au4 N4 1.99(6) . ?
Au4 Au7 3.293(3) . ?
Au4 Au6 3.306(3) . ?
Au4 Au5 3.326(3) . ?
Au5 C1 2.02(4) . ?
Au5 N5 2.02(3) . ?
Au5 Au8 3.267(3) . ?
Au5 Au6 3.324(3) . ?
Au6 C12 1.83(4) . ?
Au6 N6 2.06(4) . ?
Au6 Au9 3.287(3) . ?
Au7 C39 1.95(4) . ?
Au7 N7 1.96(3) . ?
Au7 Au8 3.317(3) . ?
Au7 Au9 3.333(3) . ?
Au8 Au9 3.314(3) . ?
Au9 C33 1.96(7) . ?
Au9 N9 2.07(5) . ?
Au10 C72 1.85(4) . ?
Au10 C75 1.87(5) . ?
Au10 Au13 3.259(2) . ?
Au10 Au11 3.276(4) . ?
Au10 Au12 3.298(4) . ?
Au11 C74 2.27(6) . ?
Au11 Au12 3.286(5) . ?
Au11 Au14 3.320(4) 2_755 ?
Au12 C73 2.18(5) . ?
Au12 Au14 3.253(4) . ?
Au13 Au10 3.259(2) 2_755 ?
Au13 Au14 3.321(5) 2_755 ?
Au13 Au14 3.321(5) . ?
Au14 C71 1.75(5) . ?
Au14 C78 2.56(11) . ?
Au14 Au14 3.304(4) 2_755 ?
Au14 Au11 3.320(4) 2_755 ?
C72 C74 1.33(7) . ?
C73 C75 1.43(6) . ?
C74 C77 1.45(9) . ?
C78 C78 1.2(2) 2_755 ?
Au15 Au16 3.233(17) . ?
Au15 Au18 3.40(4) 2_755 ?
Au16 Au18 3.18(4) . ?
Au17 Au19 3.34(3) . ?
Au18 Au19 3.26(3) . ?
Au18 Au15 3.40(4) 2_755 ?
Au19 Au18 3.26(3) 2_755 ?
Au19 Au17 3.34(3) 2_755 ?
C12 C14 1.49(5) . ?
C12 N4 1.72(7) . ?
N5 C31 1.54(6) . ?
N1 C32 1.31(8) . ?
N1 C43 1.34(7) . ?
C19 C34 1.51(6) . ?
C39 N9 1.19(6) . ?
C39 C30 1.55(5) . ?
C23 N9 1.38(7) . ?
C24 N3 1.01(6) . ?
C24 C27 1.42(5) . ?
N7 O1 1.57(4) . ?
N6 C1 1.20(5) . ?
N6 C44 1.65(7) . ?
O5 C1 1.41(5) . ?
O5 C50 1.53(10) . ?
C32 C35 1.27(8) . ?
C33 C41 1.34(8) . ?
C36 N3 1.44(6) . ?
O1 C2 1.73(5) . ?
